data_7240503
loop_
_publ_author_name
'Fotovi\'c, Luka'
'Stilinovic, Vladimir'

_publ_section_title
;
 Halogenide anions as halogen and hydrogen bond acceptors in
 iodopyridinium halogenides
;
_journal_name_full CrystEngComm
_journal_paper_doi 10.1039/D0CE00534G
_journal_year 2020
_chemical_formula_moiety 'C5 H5 I N, I'
_chemical_formula_sum 'C5 H5 I2 N'
_chemical_formula_weight 332.90
_space_group_crystal_system monoclinic
_space_group_IT_number 14
_space_group_name_Hall '-P 2ybc'
_space_group_name_H-M_alt 'P 1 21/c 1'
_atom_sites_solution_hydrogens geom
_audit_creation_method SHELXL-2018/3
_audit_update_record
;
2020-04-07 deposited with the CCDC.	2020-05-11 downloaded from the CCDC.
;
_cell_angle_alpha 90
_cell_angle_beta 101.885(3)
_cell_angle_gamma 90
_cell_formula_units_Z 4
_cell_length_a 4.57920(10)
_cell_length_b 21.7962(6)
_cell_length_c 8.1293(3)
_cell_measurement_reflns_used 5056
_cell_measurement_temperature 298(2)
_cell_measurement_theta_max 36.2588
_cell_measurement_theta_min 3.7306
_cell_volume 793.99(4)
_computing_cell_refinement
;
CrysAlis RED, Oxford Diffraction Ltd.,
Version 1.171.32.29 (release 10-06-2008 CrysAlis171 .NET)
(compiled Jun 10 2008,16:49:55)
;
_computing_data_collection
;
CrysAlis CCD, Oxford Diffraction Ltd.,
Version 1.171.32.29 (release 10-06-2008 CrysAlis171 .NET)
(compiled Jun 10 2008,16:49:55)
;
_computing_data_reduction
;
CrysAlis RED, Oxford Diffraction Ltd.,
Version 1.171.32.29 (release 10-06-2008 CrysAlis171 .NET)
(compiled Jun 10 2008,16:49:55)
;
_computing_structure_refinement 'SHELXL-2018/3 (Sheldrick, 2018)'
_computing_structure_solution
;
G. M. Sheldrick, Acta Crystallogr., Sect. A: Found. Crystallogr., 2008, 64, 112-122.
;
_diffrn_ambient_temperature 298(2)
_diffrn_detector_area_resol_mean 16.3426
_diffrn_measured_fraction_theta_full 0.994
_diffrn_measured_fraction_theta_max 0.994
_diffrn_measurement_device_type
;
Oxford Diffraction Xcalibur CCD
diffractometer
;
_diffrn_measurement_method '\w scan'
_diffrn_radiation_type MoK\a
_diffrn_radiation_wavelength 0.71073
_diffrn_reflns_av_R_equivalents 0.0471
_diffrn_reflns_av_unetI/netI 0.0343
_diffrn_reflns_Laue_measured_fraction_full 0.994
_diffrn_reflns_Laue_measured_fraction_max 0.994
_diffrn_reflns_limit_h_max 5
_diffrn_reflns_limit_h_min -5
_diffrn_reflns_limit_k_max 26
_diffrn_reflns_limit_k_min -27
_diffrn_reflns_limit_l_max 10
_diffrn_reflns_limit_l_min -10
_diffrn_reflns_number 12719
_diffrn_reflns_point_group_measured_fraction_full 0.994
_diffrn_reflns_point_group_measured_fraction_max 0.994
_diffrn_reflns_theta_full 25.242
_diffrn_reflns_theta_max 26.957
_diffrn_reflns_theta_min 3.739
_diffrn_source 'Enhance (Mo) X-ray Source'
_exptl_absorpt_coefficient_mu 7.829
_exptl_absorpt_correction_T_max 1.00000
_exptl_absorpt_correction_T_min 0.40369
_exptl_absorpt_correction_type multi-scan
_exptl_absorpt_process_details
;
CrysAlis RED, Oxford Diffraction Ltd.,
Version 1.171.32.29 (release 10-06-2008 CrysAlis171 .NET)
(compiled Jun 10 2008,16:49:55)
Empirical absorption correction using spherical harmonics,
 implemented in SCALE3 ABSPACK scaling algorithm.
;
_exptl_crystal_colour yellow
_exptl_crystal_density_diffrn 2.785
_exptl_crystal_description block
_exptl_crystal_F_000 592
_exptl_crystal_size_max 0.66
_exptl_crystal_size_mid 0.51
_exptl_crystal_size_min 0.36
_refine_diff_density_max 0.808
_refine_diff_density_min -0.610
_refine_diff_density_rms 0.130
_refine_ls_extinction_method none
_refine_ls_goodness_of_fit_ref 0.903
_refine_ls_hydrogen_treatment constr
_refine_ls_matrix_type full
_refine_ls_number_parameters 61
_refine_ls_number_reflns 1717
_refine_ls_number_restraints 31
_refine_ls_restrained_S_all 0.896
_refine_ls_R_factor_all 0.0450
_refine_ls_R_factor_gt 0.0281
_refine_ls_shift/su_max 0.001
_refine_ls_shift/su_mean 0.000
_refine_ls_structure_factor_coef Fsqd
_refine_ls_weighting_details 'w=1/[\s^2^(Fo^2^)+(0.0342P)^2^] where P=(Fo^2^+2Fc^2^)/3'
_refine_ls_weighting_scheme calc
_refine_ls_wR_factor_gt 0.0593
_refine_ls_wR_factor_ref 0.0618
_reflns_Friedel_coverage 0.000
_reflns_number_gt 1241
_reflns_number_total 1717
_reflns_threshold_expression 'I > 2\s(I)'
_cod_data_source_file d0ce00534g2.cif
_cod_data_source_block 4-IPyHI
_cod_original_sg_symbol_H-M 'P 21/c'
_cod_database_code 7240503
_shelx_shelxl_version_number 2018/3
_shelx_space_group_comment
;
The symmetry employed for this shelxl refinement is uniquely defined
by the following loop, which should always be used as a source of
symmetry information in preference to the above space-group names.
They are only intended as comments.
;

loop_
_space_group_symop_operation_xyz
'x, y, z'
'-x, y+1/2, -z+1/2'
'-x, -y, -z'
'x, -y-1/2, z-1/2'

loop_
_atom_site_label
_atom_site_type_symbol
_atom_site_fract_x
_atom_site_fract_y
_atom_site_fract_z
_atom_site_U_iso_or_equiv
_atom_site_adp_type
_atom_site_occupancy
_atom_site_site_symmetry_order
_atom_site_calc_flag
_atom_site_refinement_flags_posn
_atom_site_refinement_flags_adp
_atom_site_refinement_flags_occupancy
_atom_site_disorder_assembly
_atom_site_disorder_group
I2 I -0.44803(8) 0.18289(2) 1.23061(5) 0.04858(13) Uani 1 1 d . . . . .
I1 I 0.29451(9) -0.02395(2) 0.74396(5) 0.05097(13) Uani 1 1 d . . . . .
N1 N 0.0105(10) 0.1885(2) 0.7236(6) 0.0528(12) Uani 1 1 d . U . . .
H1 H -0.046657 0.226140 0.718482 0.063 Uiso 1 1 calc R U . . .
C3 C 0.2422(12) 0.1076(2) 0.6139(7) 0.0505(10) Uani 1 1 d . U . . .
H3 H 0.342877 0.092204 0.534426 0.061 Uiso 1 1 calc R U . . .
C2 C 0.1590(13) 0.1676(2) 0.6086(7) 0.0500(9) Uani 1 1 d . U . . .
H2 H 0.204120 0.193674 0.526806 0.060 Uiso 1 1 calc R U . . .
C6 C -0.0516(12) 0.1527(2) 0.8460(8) 0.0500(9) Uani 1 1 d . U . . .
H6 H -0.147247 0.169225 0.926228 0.060 Uiso 1 1 calc R U . . .
C5 C 0.0248(12) 0.0923(2) 0.8531(7) 0.0505(10) Uani 1 1 d . U . . .
H5 H -0.024767 0.066778 0.934888 0.061 Uiso 1 1 calc R U . . .
C4 C 0.1776(11) 0.0697(2) 0.7364(6) 0.0400(12) Uani 1 1 d . . . . .

loop_
_atom_site_aniso_label
_atom_site_aniso_U_11
_atom_site_aniso_U_22
_atom_site_aniso_U_33
_atom_site_aniso_U_23
_atom_site_aniso_U_13
_atom_site_aniso_U_12
I2 0.0486(2) 0.0392(2) 0.0600(3) 0.00257(18) 0.01590(18) 0.00015(15)
I1 0.0602(2) 0.0395(2) 0.0537(3) -0.00027(17) 0.01294(18) 0.00452(16)
N1 0.059(3) 0.038(2) 0.056(3) -0.005(2) 0.001(2) 0.005(2)
C3 0.057(2) 0.049(2) 0.049(3) -0.0006(19) 0.020(2) 0.0007(18)
C2 0.055(2) 0.048(2) 0.048(3) -0.0052(18) 0.0133(19) -0.0039(18)
C6 0.055(2) 0.048(2) 0.048(3) -0.0052(18) 0.0133(19) -0.0039(18)
C5 0.057(2) 0.049(2) 0.049(3) -0.0006(19) 0.020(2) 0.0007(18)
C4 0.044(3) 0.036(3) 0.038(3) -0.002(2) 0.004(2) -0.002(2)

loop_
_atom_type_symbol
_atom_type_description
_atom_type_scat_dispersion_real
_atom_type_scat_dispersion_imag
_atom_type_scat_source
C C 0.0033 0.0016 'International Tables Vol C Tables 4.2.6.8 and 6.1.1.4'
H H 0.0000 0.0000 'International Tables Vol C Tables 4.2.6.8 and 6.1.1.4'
N N 0.0061 0.0033 'International Tables Vol C Tables 4.2.6.8 and 6.1.1.4'
I I -0.4742 1.8119 'International Tables Vol C Tables 4.2.6.8 and 6.1.1.4'

loop_
_geom_angle_atom_site_label_1
_geom_angle_atom_site_label_2
_geom_angle_atom_site_label_3
_geom_angle
_geom_angle_site_symmetry_1
_geom_angle_site_symmetry_3
_geom_angle_publ_flag
C6 N1 C2 122.3(5) . . ?
C6 N1 H1 118.8 . . ?
C2 N1 H1 118.8 . . ?
C2 C3 C4 120.0(5) . . ?
C2 C3 H3 120.0 . . ?
C4 C3 H3 120.0 . . ?
N1 C2 C3 118.8(5) . . ?
N1 C2 H2 120.6 . . ?
C3 C2 H2 120.6 . . ?
N1 C6 C5 120.2(5) . . ?
N1 C6 H6 119.9 . . ?
C5 C6 H6 119.9 . . ?
C6 C5 C4 118.5(5) . . ?
C6 C5 H5 120.7 . . ?
C4 C5 H5 120.7 . . ?
C3 C4 C5 120.0(5) . . ?
C3 C4 I1 120.8(4) . . ?
C5 C4 I1 119.1(4) . . ?

loop_
_geom_bond_atom_site_label_1
_geom_bond_atom_site_label_2
_geom_bond_distance
_geom_bond_site_symmetry_2
_geom_bond_publ_flag
I1 C4 2.108(5) . ?
N1 C6 1.339(7) . ?
N1 C2 1.344(7) . ?
N1 H1 0.8600 . ?
C3 C2 1.361(7) . ?
C3 C4 1.371(7) . ?
C3 H3 0.9300 . ?
C2 H2 0.9300 . ?
C6 C5 1.361(7) . ?
C6 H6 0.9300 . ?
C5 C4 1.381(7) . ?
C5 H5 0.9300 . ?

loop_
_geom_torsion_atom_site_label_1
_geom_torsion_atom_site_label_2
_geom_torsion_atom_site_label_3
_geom_torsion_atom_site_label_4
_geom_torsion
_geom_torsion_site_symmetry_1
_geom_torsion_site_symmetry_2
_geom_torsion_site_symmetry_3
_geom_torsion_site_symmetry_4
_geom_torsion_publ_flag
C6 N1 C2 C3 1.8(8) . . . . ?
C4 C3 C2 N1 -0.8(8) . . . . ?
C2 N1 C6 C5 -2.8(9) . . . . ?
N1 C6 C5 C4 2.7(8) . . . . ?
C2 C3 C4 C5 0.8(8) . . . . ?
C2 C3 C4 I1 178.5(4) . . . . ?
C6 C5 C4 C3 -1.7(8) . . . . ?
C6 C5 C4 I1 -179.4(4) . . . . ?
